data_2230560
loop_
_publ_author_name
'Li, Yong-Xiang'
'Du, Shan'
'Wang, Jian-Long'

_publ_section_title
;
 3,4-Dinitro-1<i>H</i>-pyrazole benzene 0.25-solvate
;
_journal_coeditor_code ZS2110
_journal_issue 6
_journal_name_full 'Acta Crystallographica Section E'
_journal_page_first o1369
_journal_paper_doi 10.1107/S1600536811015996
_journal_volume 67
_journal_year 2011
_chemical_formula_iupac '2C3 H2 N4 O4, 0.5C6 H6'
_chemical_formula_moiety '2(C3 H2 N4 O4), 0.5(C6 H6)'
_chemical_formula_sum 'C9 H7 N8 O8'
_chemical_formula_weight 355.23
_chemical_name_common '3,4-dinitropyrazole benzene 0.25-solvate'
_chemical_name_systematic
;
3,4-Dinitro-1<i>H</i>-pyrazole benzene 0.25-solvate
;
_space_group_IT_number 14
_symmetry_cell_setting monoclinic
_symmetry_space_group_name_Hall '-P 2yn'
_symmetry_space_group_name_H-M 'P 1 21/n 1'
_atom_sites_solution_hydrogens geom
_atom_sites_solution_primary direct
_atom_sites_solution_secondary difmap
_audit_creation_method SHELXL97
_cell_angle_alpha 90.00
_cell_angle_beta 94.87(3)
_cell_angle_gamma 90.00
_cell_formula_units_Z 4
_cell_length_a 7.4579(15)
_cell_length_b 9.787(2)
_cell_length_c 19.534(4)
_cell_measurement_reflns_used 3256
_cell_measurement_temperature 123(2)
_cell_measurement_theta_max 27.48
_cell_measurement_theta_min 2.09
_cell_volume 1420.6(5)
_computing_cell_refinement 'RAPID-AUTO (Rigaku, 2000)'
_computing_data_collection 'RAPID-AUTO (Rigaku, 2000)'
_computing_data_reduction 'CrystalStructure (Rigaku, 2000)'
_computing_molecular_graphics 'SHELXTL (Sheldrick, 2008)'
_computing_publication_material 'SHELXL97 (Sheldrick, 2008)'
_computing_structure_refinement 'SHELXL97 (Sheldrick, 2008)'
_computing_structure_solution 'SHELXS97 (Sheldrick, 2008)'
_diffrn_ambient_temperature 123(2)
_diffrn_detector_area_resol_mean 10.00
_diffrn_measured_fraction_theta_full 0.999
_diffrn_measured_fraction_theta_max 0.999
_diffrn_measurement_device_type 'Rigaku R-AXIS RAPID IP'
_diffrn_measurement_method \w
_diffrn_radiation_monochromator graphite
_diffrn_radiation_source 'fine-focus sealed tube'
_diffrn_radiation_type MoK\a
_diffrn_radiation_wavelength 0.71073
_diffrn_reflns_av_R_equivalents 0.0839
_diffrn_reflns_av_sigmaI/netI 0.1445
_diffrn_reflns_limit_h_max 9
_diffrn_reflns_limit_h_min -9
_diffrn_reflns_limit_k_max 12
_diffrn_reflns_limit_k_min -12
_diffrn_reflns_limit_l_max 25
_diffrn_reflns_limit_l_min -25
_diffrn_reflns_number 3256
_diffrn_reflns_theta_full 27.48
_diffrn_reflns_theta_max 27.48
_diffrn_reflns_theta_min 2.09
_diffrn_standards_number 0
_exptl_absorpt_coefficient_mu 0.148
_exptl_absorpt_correction_T_max 0.9711
_exptl_absorpt_correction_T_min 0.9570
_exptl_absorpt_correction_type multi-scan
_exptl_absorpt_process_details '(ABSCOR; Higashi, 1995)'
_exptl_crystal_colour colorless
_exptl_crystal_density_diffrn 1.661
_exptl_crystal_density_method 'not measured'
_exptl_crystal_description block
_exptl_crystal_F_000 724
_exptl_crystal_size_max 0.30
_exptl_crystal_size_mid 0.20
_exptl_crystal_size_min 0.20
_refine_diff_density_max 0.273
_refine_diff_density_min -0.328
_refine_ls_extinction_coef 0.0081(6)
_refine_ls_extinction_expression Fc^*^=kFc[1+0.001xFc^2^\l^3^/sin(2\q)]^-1/4^
_refine_ls_extinction_method 'SHELXL97 (Sheldrick, 2008)'
_refine_ls_goodness_of_fit_ref 0.918
_refine_ls_hydrogen_treatment mixed
_refine_ls_matrix_type full
_refine_ls_number_parameters 235
_refine_ls_number_reflns 3256
_refine_ls_number_restraints 2
_refine_ls_restrained_S_all 0.918
_refine_ls_R_factor_all 0.1350
_refine_ls_R_factor_gt 0.0601
_refine_ls_shift/su_max 0.000
_refine_ls_shift/su_mean 0.000
_refine_ls_structure_factor_coef Fsqd
_refine_ls_weighting_details 'calc w=1/[\s^2^(Fo^2^)+(0.0000P)^2^] where P=(Fo^2^+2Fc^2^)/3'
_refine_ls_weighting_scheme calc
_refine_ls_wR_factor_gt 0.0955
_refine_ls_wR_factor_ref 0.1046
_reflns_number_gt 1267
_reflns_number_total 3256
_reflns_threshold_expression I>2\s(I)
_cod_data_source_file zs2110.cif
_cod_data_source_block I
_cod_original_cell_volume 1420.7(5)
_cod_original_sg_symbol_H-M 'P 21/n'
_cod_database_code 2230560
_cod_database_fobs_code 2230560

loop_
_symmetry_equiv_pos_as_xyz
'x, y, z'
'-x+1/2, y+1/2, -z+1/2'
'-x, -y, -z'
'x-1/2, -y-1/2, z-1/2'

loop_
_atom_site_type_symbol
_atom_site_label
_atom_site_fract_x
_atom_site_fract_y
_atom_site_fract_z
_atom_site_U_iso_or_equiv
_atom_site_adp_type
_atom_site_calc_flag
_atom_site_refinement_flags
_atom_site_occupancy
_atom_site_symmetry_multiplicity
_atom_site_disorder_assembly
_atom_site_disorder_group
C C1 0.9887(4) 0.1907(3) 0.19586(16) 0.0327(8) Uani d . 1 1 . .
C C2 1.1357(4) 0.1088(4) 0.19047(17) 0.0420(9) Uani d . 1 1 . .
H H2 1.2585 0.1359 0.1953 0.050 Uiso calc R 1 1 . .
C C3 0.8410(4) 0.1014(3) 0.18468(16) 0.0289(8) Uani d . 1 1 . .
C C4 0.5086(4) 0.5510(3) 0.09984(17) 0.0387(9) Uani d . 1 1 . .
C C5 0.3685(4) 0.6383(3) 0.11466(16) 0.0344(8) Uani d . 1 1 . .
C C6 0.6606(4) 0.6268(4) 0.10959(18) 0.0538(11) Uani d . 1 1 . .
H H6 0.7801 0.5975 0.1045 0.065 Uiso calc R 1 1 . .
C C7 1.1648(8) 0.0615(7) 0.0108(2) 0.0902(16) Uani d . 1 1 . .
H H7 1.2790 0.1045 0.0180 0.108 Uiso calc R 1 1 . .
C C8 1.0067(11) 0.1372(5) 0.0150(2) 0.0921(19) Uani d . 1 1 . .
H H8 1.0132 0.2318 0.0258 0.111 Uiso calc R 1 1 . .
C C9 0.8469(8) 0.0760(7) 0.0040(2) 0.0880(17) Uani d . 1 1 . .
H H9 0.7399 0.1279 0.0063 0.106 Uiso calc R 1 1 . .
N N1 0.9970(4) 0.3361(3) 0.20565(14) 0.0409(7) Uani d . 1 1 . .
N N2 0.6477(3) 0.1259(3) 0.18791(15) 0.0431(8) Uani d . 1 1 . .
N N3 1.0721(3) -0.0172(3) 0.17704(15) 0.0415(8) Uani d D 1 1 . .
N N4 0.8896(3) -0.0246(3) 0.17325(13) 0.0364(7) Uani d . 1 1 . .
N N5 0.5049(4) 0.4072(3) 0.08235(17) 0.0540(9) Uani d . 1 1 . .
N N6 0.1748(3) 0.6197(3) 0.10954(15) 0.0422(7) Uani d . 1 1 . .
N N7 0.6079(4) 0.7520(4) 0.12796(17) 0.0533(9) Uani d D 1 1 . .
N N8 0.4295(3) 0.7621(3) 0.13217(14) 0.0455(8) Uani d . 1 1 . .
O O1 1.1467(3) 0.3853(3) 0.22096(13) 0.0593(8) Uani d . 1 1 . .
O O2 0.8580(3) 0.4027(3) 0.19682(14) 0.0638(8) Uani d . 1 1 . .
O O3 0.6020(3) 0.2140(3) 0.22658(13) 0.0616(8) Uani d . 1 1 . .
O O4 0.5471(3) 0.0518(3) 0.15166(14) 0.0585(8) Uani d . 1 1 . .
O O5 0.6340(4) 0.3642(3) 0.05424(15) 0.0840(10) Uani d . 1 1 . .
O O6 0.3762(4) 0.3390(3) 0.09674(17) 0.0864(10) Uani d . 1 1 . .
O O7 0.1130(3) 0.5307(3) 0.07052(13) 0.0636(8) Uani d . 1 1 . .
O O8 0.0861(3) 0.6953(3) 0.14284(14) 0.0631(8) Uani d . 1 1 . .
H H7A 0.684(5) 0.820(4) 0.127(3) 0.17(2) Uiso d D 1 1 . .
H H3 1.138(3) -0.091(2) 0.1735(17) 0.052(11) Uiso d D 1 1 . .

loop_
_atom_site_aniso_label
_atom_site_aniso_U_11
_atom_site_aniso_U_22
_atom_site_aniso_U_33
_atom_site_aniso_U_12
_atom_site_aniso_U_13
_atom_site_aniso_U_23
C1 0.0275(18) 0.0321(19) 0.038(2) -0.0016(15) 0.0019(15) 0.0026(17)
C2 0.0259(18) 0.042(2) 0.057(2) 0.0014(17) -0.0032(16) -0.004(2)
C3 0.0226(16) 0.0290(18) 0.0343(18) 0.0030(14) -0.0015(14) 0.0029(16)
C4 0.0326(19) 0.039(2) 0.044(2) 0.0008(17) -0.0042(15) -0.001(2)
C5 0.0306(18) 0.034(2) 0.038(2) -0.0019(16) -0.0017(14) -0.0027(18)
C6 0.0279(19) 0.070(3) 0.063(3) -0.001(2) -0.0027(18) 0.013(3)
C7 0.112(5) 0.101(5) 0.056(3) -0.015(4) -0.007(3) 0.007(3)
C8 0.177(6) 0.047(3) 0.047(3) -0.006(4) -0.019(4) -0.001(3)
C9 0.127(5) 0.089(5) 0.046(3) 0.043(4) -0.004(3) -0.002(3)
N1 0.0403(18) 0.0392(19) 0.0422(18) -0.0050(15) -0.0027(14) -0.0002(16)
N2 0.0299(16) 0.0406(19) 0.058(2) -0.0009(15) -0.0004(15) 0.0044(18)
N3 0.0257(15) 0.042(2) 0.056(2) 0.0115(15) -0.0010(13) -0.0006(17)
N4 0.0232(14) 0.0343(17) 0.0511(18) 0.0016(12) 0.0007(12) 0.0042(15)
N5 0.051(2) 0.048(2) 0.061(2) 0.0108(18) -0.0078(17) -0.0066(19)
N6 0.0311(16) 0.0382(18) 0.056(2) -0.0012(15) -0.0003(14) 0.0049(18)
N7 0.045(2) 0.049(2) 0.063(2) -0.0178(18) -0.0099(16) 0.0041(19)
N8 0.0431(18) 0.0332(18) 0.059(2) -0.0049(15) -0.0009(15) -0.0002(17)
O1 0.0446(15) 0.0533(17) 0.0775(19) -0.0211(14) -0.0100(13) -0.0038(16)
O2 0.0497(15) 0.0403(16) 0.099(2) 0.0119(13) -0.0072(15) 0.0013(16)
O3 0.0338(14) 0.0637(19) 0.089(2) 0.0096(14) 0.0136(13) -0.0253(18)
O4 0.0272(13) 0.0502(17) 0.096(2) -0.0024(12) -0.0094(12) -0.0134(17)
O5 0.071(2) 0.078(2) 0.105(2) 0.0246(17) 0.0199(17) -0.030(2)
O6 0.082(2) 0.0369(18) 0.141(3) -0.0096(16) 0.015(2) -0.0024(19)
O7 0.0371(14) 0.066(2) 0.085(2) -0.0130(14) -0.0100(13) -0.0203(18)
O8 0.0405(15) 0.0539(18) 0.098(2) 0.0059(14) 0.0231(14) -0.0095(18)

loop_
_atom_type_symbol
_atom_type_description
_atom_type_scat_dispersion_real
_atom_type_scat_dispersion_imag
_atom_type_scat_source
C C 0.0033 0.0016 'International Tables Vol C Tables 4.2.6.8 and 6.1.1.4'
H H 0.0000 0.0000 'International Tables Vol C Tables 4.2.6.8 and 6.1.1.4'
N N 0.0061 0.0033 'International Tables Vol C Tables 4.2.6.8 and 6.1.1.4'
O O 0.0106 0.0060 'International Tables Vol C Tables 4.2.6.8 and 6.1.1.4'

loop_
_geom_angle_atom_site_label_1
_geom_angle_atom_site_label_2
_geom_angle_atom_site_label_3
_geom_angle_site_symmetry_1
_geom_angle_site_symmetry_3
_geom_angle
_geom_angle_publ_flag
C2 C1 C3 . . 104.2(3) ?
C2 C1 N1 . . 124.3(3) ?
C3 C1 N1 . . 131.3(3) ?
N3 C2 C1 . . 106.3(3) ?
N3 C2 H2 . . 126.8 ?
C1 C2 H2 . . 126.8 ?
N4 C3 C1 . . 112.7(3) ?
N4 C3 N2 . . 116.7(3) ?
C1 C3 N2 . . 130.5(3) ?
C6 C4 C5 . . 105.5(3) ?
C6 C4 N5 . . 124.4(3) ?
C5 C4 N5 . . 130.0(3) ?
N8 C5 C4 . . 111.4(3) ?
N8 C5 N6 . . 116.7(3) ?
C4 C5 N6 . . 131.7(3) ?
N7 C6 C4 . . 106.1(3) ?
N7 C6 H6 . . 127.0 ?
C4 C6 H6 . . 127.0 ?
C9 C7 C8 3_755 . 119.4(5) ?
C9 C7 H7 3_755 . 120.3 ?
C8 C7 H7 . . 120.3 ?
C9 C8 C7 . . 119.8(5) ?
C9 C8 H8 . . 120.1 ?
C7 C8 H8 . . 120.1 ?
C8 C9 C7 . 3_755 120.8(5) ?
C8 C9 H9 . . 119.6 ?
C7 C9 H9 3_755 . 119.6 ?
O2 N1 O1 . . 124.5(3) ?
O2 N1 C1 . . 118.8(3) ?
O1 N1 C1 . . 116.6(3) ?
O3 N2 O4 . . 126.1(3) ?
O3 N2 C3 . . 118.1(3) ?
O4 N2 C3 . . 115.7(3) ?
C2 N3 N4 . . 113.3(3) ?
C2 N3 H3 . . 125(2) ?
N4 N3 H3 . . 121(2) ?
C3 N4 N3 . . 103.4(3) ?
O6 N5 O5 . . 125.4(3) ?
O6 N5 C4 . . 118.5(3) ?
O5 N5 C4 . . 116.1(3) ?
O8 N6 O7 . . 125.0(3) ?
O8 N6 C5 . . 118.0(3) ?
O7 N6 C5 . . 117.0(3) ?
N8 N7 C6 . . 113.4(3) ?
N8 N7 H7A . . 126(3) ?
C6 N7 H7A . . 119(3) ?
C5 N8 N7 . . 103.7(3) ?

loop_
_geom_bond_atom_site_label_1
_geom_bond_atom_site_label_2
_geom_bond_site_symmetry_2
_geom_bond_distance
_geom_bond_publ_flag
C1 C2 . 1.370(4) ?
C1 C3 . 1.409(4) ?
C1 N1 . 1.436(4) ?
C2 N3 . 1.339(4) ?
C2 H2 . 0.9500 ?
C3 N4 . 1.310(4) ?
C3 N2 . 1.468(3) ?
C4 C6 . 1.355(4) ?
C4 C5 . 1.398(4) ?
C4 N5 . 1.448(4) ?
C5 N8 . 1.328(4) ?
C5 N6 . 1.451(4) ?
C6 N7 . 1.344(4) ?
C6 H6 . 0.9500 ?
C7 C9 3_755 1.377(7) ?
C7 C8 . 1.401(7) ?
C7 H7 . 0.9500 ?
C8 C9 . 1.335(7) ?
C8 H8 . 0.9500 ?
C9 C7 3_755 1.377(7) ?
C9 H9 . 0.9500 ?
N1 O2 . 1.224(3) ?
N1 O1 . 1.229(3) ?
N2 O3 . 1.214(3) ?
N2 O4 . 1.225(3) ?
N3 N4 . 1.359(3) ?
N3 H3 . 0.876(10) ?
N5 O6 . 1.221(4) ?
N5 O5 . 1.223(4) ?
N6 O8 . 1.217(3) ?
N6 O7 . 1.222(3) ?
N7 N8 . 1.344(4) ?
N7 H7A . 0.878(10) ?

loop_
_geom_torsion_atom_site_label_1
_geom_torsion_atom_site_label_2
_geom_torsion_atom_site_label_3
_geom_torsion_atom_site_label_4
_geom_torsion_site_symmetry_1
_geom_torsion_site_symmetry_2
_geom_torsion_site_symmetry_3
_geom_torsion_site_symmetry_4
_geom_torsion
_geom_torsion_publ_flag
C3 C1 C2 N3 . . . . 0.1(4) ?
N1 C1 C2 N3 . . . . -175.8(3) ?
C2 C1 C3 N4 . . . . -0.1(4) ?
N1 C1 C3 N4 . . . . 175.4(3) ?
C2 C1 C3 N2 . . . . 175.9(3) ?
N1 C1 C3 N2 . . . . -8.6(6) ?
C6 C4 C5 N8 . . . . 0.5(4) ?
N5 C4 C5 N8 . . . . 176.4(4) ?
C6 C4 C5 N6 . . . . 175.6(3) ?
N5 C4 C5 N6 . . . . -8.5(6) ?
C5 C4 C6 N7 . . . . -1.0(4) ?
N5 C4 C6 N7 . . . . -177.2(3) ?
C9 C7 C8 C9 3_755 . . . -0.8(8) ?
C7 C8 C9 C7 . . . 3_755 0.8(9) ?
C2 C1 N1 O2 . . . . 166.3(3) ?
C3 C1 N1 O2 . . . . -8.5(6) ?
C2 C1 N1 O1 . . . . -12.0(5) ?
C3 C1 N1 O1 . . . . 173.2(3) ?
N4 C3 N2 O3 . . . . 146.8(3) ?
C1 C3 N2 O3 . . . . -29.0(5) ?
N4 C3 N2 O4 . . . . -31.6(4) ?
C1 C3 N2 O4 . . . . 152.5(3) ?
C1 C2 N3 N4 . . . . -0.1(4) ?
C1 C3 N4 N3 . . . . 0.0(4) ?
N2 C3 N4 N3 . . . . -176.6(3) ?
C2 N3 N4 C3 . . . . 0.1(4) ?
C6 C4 N5 O6 . . . . 155.9(4) ?
C5 C4 N5 O6 . . . . -19.3(6) ?
C6 C4 N5 O5 . . . . -23.7(5) ?
C5 C4 N5 O5 . . . . 161.0(3) ?
N8 C5 N6 O8 . . . . -25.2(4) ?
C4 C5 N6 O8 . . . . 159.9(3) ?
N8 C5 N6 O7 . . . . 153.1(3) ?
C4 C5 N6 O7 . . . . -21.8(5) ?
C4 C6 N7 N8 . . . . 1.2(4) ?
C4 C5 N8 N7 . . . . 0.3(4) ?
N6 C5 N8 N7 . . . . -175.7(3) ?
C6 N7 N8 C5 . . . . -0.9(4) ?
